data_4037718
loop_
_publ_author_name
'Nejedl\'y, Jind\<rich'
'\<S\'amal, Michal'
'Ryb\'a\<cek, Ji\<r\'i'
'S\'anchez, Isabel Gay'
'Houska, V\'aclav'
'Warzecha, Tom\'a\<s'
'Vacek, Jaroslav'
'Sieger, Ladislav'
'Bud\<e\<s\'insk\'y, Milo\<s'
'Bedn\'arov\'a, Lucie'
'Fiedler, Pavel'
'C\'isa\<rov\'a, Ivana'
'Star\'y, Ivo'
'Star\'a, Irena G'

_publ_section_title
;
 Synthesis of Racemic, Diastereopure, and Enantiopure Carba- or Oxa[5]-,
 [6]-, [7]-, and -[19]helicene (Di)thiol Derivatives.
;
_journal_issue 1
_journal_name_full 'The Journal of organic chemistry'
_journal_page_first 248
_journal_page_last 276
_journal_paper_doi 10.1021/acs.joc.9b02965
_journal_volume 85
_journal_year 2020
_chemical_compound_source 'synthesized by the authors'
_chemical_formula_moiety 'C26 H18 O2 S2'
_chemical_formula_sum 'C26 H18 O2 S2'
_chemical_formula_weight 426.52
_space_group_crystal_system monoclinic
_space_group_IT_number 14
_space_group_name_Hall '-P 2ybc'
_space_group_name_H-M_alt 'P 1 21/c 1'
_atom_sites_solution_hydrogens geom
_atom_sites_solution_primary direct
_audit_creation_method SHELXL-2017/1
_cell_angle_alpha 90
_cell_angle_beta 104.637(2)
_cell_angle_gamma 90
_cell_formula_units_Z 8
_cell_length_a 21.4937(8)
_cell_length_b 9.3227(4)
_cell_length_c 21.3572(9)
_cell_measurement_reflns_used 9903
_cell_measurement_temperature 150(2)
_cell_measurement_theta_max 27.4905
_cell_measurement_theta_min 2.3941
_cell_volume 4140.7(3)
_computing_cell_refinement 'SAINT V8.38A (Bruker AXS Inc., 2017)'
_computing_data_collection 'Bruker Instrument Service vV6.2.6'
_computing_data_reduction 'SAINT V8.38A (Bruker AXS Inc., 2017)'
_computing_structure_refinement 'SHELXL-2017/1 (Sheldrick, 2017)'
_computing_structure_solution 'SHELXT 2014/5 (Sheldrick, 2014)'
_diffrn_ambient_temperature 150(2)
_diffrn_detector_area_resol_mean 10.4167
_diffrn_measured_fraction_theta_full 0.998
_diffrn_measured_fraction_theta_max 0.999
_diffrn_measurement_device_type 'Bruker D8 VENTURE Kappa Duo PHOTON 100 CMOS'
_diffrn_measurement_method '\f and \w scans'
_diffrn_radiation_monochromator 'Quazar Mo multilayer optic'
_diffrn_radiation_type MoK\a
_diffrn_radiation_wavelength 0.71073
_diffrn_reflns_av_R_equivalents 0.0542
_diffrn_reflns_av_unetI/netI 0.0308
_diffrn_reflns_Laue_measured_fraction_full 0.998
_diffrn_reflns_Laue_measured_fraction_max 0.999
_diffrn_reflns_limit_h_max 27
_diffrn_reflns_limit_h_min -27
_diffrn_reflns_limit_k_max 11
_diffrn_reflns_limit_k_min -12
_diffrn_reflns_limit_l_max 27
_diffrn_reflns_limit_l_min -27
_diffrn_reflns_number 70197
_diffrn_reflns_point_group_measured_fraction_full 0.998
_diffrn_reflns_point_group_measured_fraction_max 0.999
_diffrn_reflns_theta_full 25.242
_diffrn_reflns_theta_max 27.499
_diffrn_reflns_theta_min 2.394
_diffrn_source 'I\mS  micro-focus sealed tube'
_exptl_absorpt_coefficient_mu 0.278
_exptl_absorpt_correction_T_max 0.96
_exptl_absorpt_correction_T_min 0.86
_exptl_absorpt_correction_type multi-scan
_exptl_absorpt_process_details
;
SADABS-2016/2 - Bruker AXS area detector scaling and absorption correction
;
_exptl_crystal_colour colourless-yellow
_exptl_crystal_density_diffrn 1.368
_exptl_crystal_description bar
_exptl_crystal_F_000 1776
_exptl_crystal_size_max 0.320
_exptl_crystal_size_mid 0.198
_exptl_crystal_size_min 0.154
_refine_diff_density_max 0.312
_refine_diff_density_min -0.311
_refine_diff_density_rms 0.050
_refine_ls_extinction_method none
_refine_ls_goodness_of_fit_ref 1.027
_refine_ls_hydrogen_treatment constr
_refine_ls_matrix_type full
_refine_ls_number_parameters 545
_refine_ls_number_reflns 9487
_refine_ls_number_restraints 0
_refine_ls_restrained_S_all 1.027
_refine_ls_R_factor_all 0.0521
_refine_ls_R_factor_gt 0.0380
_refine_ls_shift/su_max 0.001
_refine_ls_shift/su_mean 0.000
_refine_ls_structure_factor_coef Fsqd
_refine_ls_weighting_details 'w=1/[\s^2^(Fo^2^)+(0.0399P)^2^+2.5403P] where P=(Fo^2^+2Fc^2^)/3'
_refine_ls_weighting_scheme calc
_refine_ls_wR_factor_gt 0.0878
_refine_ls_wR_factor_ref 0.0935
_reflns_Friedel_coverage 0.000
_reflns_number_gt 7776
_reflns_number_total 9487
_reflns_threshold_expression 'I > 2\s(I)'
_cod_data_source_file jo9b02965_si_002.cif
_cod_data_source_block mo_jn349_iii_stary
_cod_depositor_comments 'Adding full bibliography for 4037717--4037718.cif.'
_cod_original_sg_symbol_H-M 'P 21/c'
_cod_database_code 4037718
_shelx_shelxl_version_number 2017/1
_shelx_space_group_comment
;
The symmetry employed for this shelxl refinement is uniquely defined
by the following loop, which should always be used as a source of
symmetry information in preference to the above space-group names.
They are only intended as comments.
;
_shelx_estimated_absorpt_t_min 0.916
_shelx_estimated_absorpt_t_max 0.958

loop_
_space_group_symop_operation_xyz
'x, y, z'
'-x, y+1/2, -z+1/2'
'-x, -y, -z'
'x, -y-1/2, z-1/2'

loop_
_atom_site_label
_atom_site_type_symbol
_atom_site_fract_x
_atom_site_fract_y
_atom_site_fract_z
_atom_site_U_iso_or_equiv
_atom_site_adp_type
_atom_site_occupancy
_atom_site_site_symmetry_order
_atom_site_calc_flag
_atom_site_refinement_flags_posn
_atom_site_refinement_flags_adp
S11 S 0.60155(2) 0.53449(5) 0.29667(2) 0.02645(10) Uani 1 1 d . .
S12 S 0.45834(2) 0.20430(4) 0.39883(2) 0.02126(9) Uani 1 1 d . .
O11 O 0.61154(7) 0.27211(14) 0.34497(7) 0.0386(3) Uani 1 1 d . .
O12 O 0.53774(6) 0.41313(14) 0.45137(6) 0.0336(3) Uani 1 1 d . .
C11 C 0.48251(7) 0.46954(17) 0.21996(7) 0.0181(3) Uani 1 1 d . .
H11 H 0.466731 0.536984 0.245550 0.022 Uiso 1 1 calc R U
C12 C 0.54738(7) 0.44039(17) 0.23400(8) 0.0210(3) Uani 1 1 d . .
C13 C 0.57204(8) 0.3416(2) 0.19654(9) 0.0289(4) Uani 1 1 d . .
H13 H 0.616573 0.318907 0.207667 0.035 Uiso 1 1 calc R U
C14 C 0.53168(9) 0.2791(2) 0.14440(9) 0.0299(4) Uani 1 1 d . .
H14 H 0.548439 0.212802 0.119082 0.036 Uiso 1 1 calc R U
C15 C 0.42531(9) 0.2593(2) 0.06794(8) 0.0299(4) Uani 1 1 d . .
H15 H 0.441925 0.192565 0.042683 0.036 Uiso 1 1 calc R U
C16 C 0.36373(9) 0.3045(2) 0.04732(8) 0.0297(4) Uani 1 1 d . .
H16 H 0.339253 0.278855 0.005244 0.036 Uiso 1 1 calc R U
C17 C 0.27189(8) 0.4450(2) 0.06338(8) 0.0287(4) Uani 1 1 d . .
H17 H 0.248303 0.420755 0.020797 0.034 Uiso 1 1 calc R U
C18 C 0.24502(8) 0.5316(2) 0.10020(8) 0.0281(4) Uani 1 1 d . .
H18 H 0.205575 0.578899 0.081345 0.034 Uiso 1 1 calc R U
C19 C 0.24487(8) 0.63669(19) 0.20608(9) 0.0268(4) Uani 1 1 d . .
H19 H 0.206927 0.688276 0.186106 0.032 Uiso 1 1 calc R U
C110 C 0.26844(7) 0.64506(19) 0.27085(9) 0.0248(4) Uani 1 1 d . .
H110 H 0.249681 0.709224 0.295416 0.030 Uiso 1 1 calc R U
C111 C 0.33912(7) 0.54454(18) 0.37060(8) 0.0218(3) Uani 1 1 d . .
H111 H 0.319648 0.606006 0.395633 0.026 Uiso 1 1 calc R U
C112 C 0.38332(7) 0.44612(18) 0.40144(8) 0.0212(3) Uani 1 1 d . .
H112 H 0.394894 0.439583 0.447316 0.025 Uiso 1 1 calc R U
C113 C 0.41154(7) 0.35416(17) 0.36381(7) 0.0166(3) Uani 1 1 d . .
C114 C 0.39815(7) 0.36995(16) 0.29777(7) 0.0153(3) Uani 1 1 d . .
H114 H 0.418862 0.309132 0.273596 0.018 Uiso 1 1 calc R U
C115 C 0.43914(7) 0.40028(17) 0.16794(7) 0.0182(3) Uani 1 1 d . .
C116 C 0.46531(8) 0.31077(18) 0.12709(8) 0.0238(3) Uani 1 1 d . .
C117 C 0.36999(7) 0.42393(17) 0.15161(7) 0.0180(3) Uani 1 1 d . .
C118 C 0.33487(8) 0.39029(18) 0.08779(8) 0.0235(3) Uani 1 1 d . .
C119 C 0.33515(7) 0.48609(16) 0.19471(7) 0.0168(3) Uani 1 1 d . .
C120 C 0.27550(7) 0.55245(18) 0.16706(8) 0.0217(3) Uani 1 1 d . .
C121 C 0.35415(6) 0.47490(16) 0.26491(7) 0.0150(3) Uani 1 1 d . .
C122 C 0.32147(7) 0.55759(17) 0.30233(8) 0.0183(3) Uani 1 1 d . .
C123 C 0.63163(8) 0.3926(2) 0.35192(9) 0.0284(4) Uani 1 1 d . .
C124 C 0.68494(10) 0.4417(3) 0.40807(10) 0.0439(5) Uani 1 1 d . .
H12A H 0.723399 0.383481 0.410294 0.066 Uiso 1 1 calc R U
H12B H 0.671448 0.430864 0.448346 0.066 Uiso 1 1 calc R U
H12C H 0.694684 0.542729 0.402117 0.066 Uiso 1 1 calc R U
C125 C 0.52946(7) 0.2859(2) 0.44705(8) 0.0235(3) Uani 1 1 d . .
C126 C 0.57714(9) 0.1760(2) 0.48091(9) 0.0347(4) Uani 1 1 d . .
H12D H 0.602805 0.215713 0.521783 0.052 Uiso 1 1 calc R U
H12E H 0.605538 0.149878 0.453327 0.052 Uiso 1 1 calc R U
H12F H 0.554227 0.090460 0.489732 0.052 Uiso 1 1 calc R U
S21 S -0.08564(2) 0.97261(5) 0.24539(2) 0.02860(11) Uani 1 1 d . .
S22 S 0.03200(2) 0.67026(5) 0.09449(2) 0.02683(10) Uani 1 1 d . .
O21 O -0.09375(7) 0.72652(14) 0.18292(7) 0.0373(3) Uani 1 1 d . .
O22 O -0.06101(6) 0.86024(14) 0.05348(6) 0.0325(3) Uani 1 1 d . .
C21 C 0.10346(7) 0.84781(17) 0.18489(7) 0.0171(3) Uani 1 1 d . .
H21 H 0.094744 0.780391 0.214923 0.021 Uiso 1 1 calc R U
C22 C 0.07513(7) 0.83035(18) 0.12005(7) 0.0196(3) Uani 1 1 d . .
C23 C 0.08544(8) 0.9313(2) 0.07457(8) 0.0249(4) Uani 1 1 d . .
H23 H 0.063402 0.922824 0.030175 0.030 Uiso 1 1 calc R U
C24 C 0.12750(8) 1.04145(19) 0.09515(8) 0.0253(4) Uani 1 1 d . .
H24 H 0.135001 1.108838 0.064497 0.030 Uiso 1 1 calc R U
C25 C 0.20994(8) 1.16204(19) 0.18051(9) 0.0275(4) Uani 1 1 d . .
H25 H 0.216303 1.232656 0.150663 0.033 Uiso 1 1 calc R U
C26 C 0.24769(8) 1.15992(19) 0.24119(9) 0.0289(4) Uani 1 1 d . .
H26 H 0.283450 1.223162 0.252351 0.035 Uiso 1 1 calc R U
C27 C 0.28110(8) 1.0540(2) 0.35029(9) 0.0298(4) Uani 1 1 d . .
H27 H 0.318430 1.112771 0.359523 0.036 Uiso 1 1 calc R U
C28 C 0.27164(8) 0.9603(2) 0.39517(9) 0.0291(4) Uani 1 1 d . .
H28 H 0.305083 0.943821 0.433111 0.035 Uiso 1 1 calc R U
C29 C 0.20193(9) 0.7917(2) 0.43533(8) 0.0294(4) Uani 1 1 d . .
H29 H 0.236195 0.773371 0.472348 0.035 Uiso 1 1 calc R U
C210 C 0.14456(9) 0.7280(2) 0.43017(8) 0.0302(4) Uani 1 1 d . .
H210 H 0.140157 0.657135 0.460711 0.036 Uiso 1 1 calc R U
C211 C 0.02763(9) 0.7205(2) 0.37934(9) 0.0316(4) Uani 1 1 d . .
H211 H 0.022344 0.649422 0.409445 0.038 Uiso 1 1 calc R U
C212 C -0.02509(9) 0.7765(2) 0.33720(9) 0.0310(4) Uani 1 1 d . .
H212 H -0.066886 0.744587 0.337898 0.037 Uiso 1 1 calc R U
C213 C -0.01741(7) 0.88154(18) 0.29271(8) 0.0222(3) Uani 1 1 d . .
C214 C 0.04279(7) 0.92218(16) 0.28830(7) 0.0171(3) Uani 1 1 d . .
H214 H 0.047077 0.991301 0.256971 0.021 Uiso 1 1 calc R U
C215 C 0.14538(7) 0.96418(17) 0.20789(7) 0.0161(3) Uani 1 1 d . .
C216 C 0.16014(7) 1.05735(18) 0.16114(8) 0.0206(3) Uani 1 1 d . .
C217 C 0.17938(7) 0.98024(17) 0.27578(7) 0.0173(3) Uani 1 1 d . .
C218 C 0.23560(7) 1.06538(18) 0.28934(8) 0.0234(3) Uani 1 1 d . .
C219 C 0.16304(7) 0.90720(17) 0.32894(7) 0.0177(3) Uani 1 1 d . .
C220 C 0.21225(8) 0.88585(18) 0.38646(8) 0.0231(3) Uani 1 1 d . .
C221 C 0.09842(7) 0.86193(17) 0.33001(7) 0.0176(3) Uani 1 1 d . .
C222 C 0.09033(8) 0.76682(18) 0.37894(8) 0.0242(3) Uani 1 1 d . .
C223 C -0.11803(8) 0.84134(19) 0.18530(9) 0.0259(4) Uani 1 1 d . .
C224 C -0.17867(9) 0.8906(2) 0.13841(10) 0.0374(5) Uani 1 1 d . .
H22A H -0.213522 0.823210 0.138952 0.056 Uiso 1 1 calc R U
H22B H -0.171884 0.894564 0.094761 0.056 Uiso 1 1 calc R U
H22C H -0.190200 0.986215 0.150899 0.056 Uiso 1 1 calc R U
C225 C -0.04692(8) 0.7353(2) 0.05787(8) 0.0269(4) Uani 1 1 d . .
C226 C -0.09309(10) 0.6143(2) 0.03361(10) 0.0411(5) Uani 1 1 d . .
H22D H -0.121203 0.639985 -0.008614 0.062 Uiso 1 1 calc R U
H22E H -0.119207 0.596829 0.064392 0.062 Uiso 1 1 calc R U
H22F H -0.068911 0.527339 0.029266 0.062 Uiso 1 1 calc R U

loop_
_atom_site_aniso_label
_atom_site_aniso_U_11
_atom_site_aniso_U_22
_atom_site_aniso_U_33
_atom_site_aniso_U_23
_atom_site_aniso_U_13
_atom_site_aniso_U_12
S11 0.01766(19) 0.0191(2) 0.0414(3) 0.00640(18) 0.00518(17) 0.00056(15)
S12 0.02404(19) 0.0185(2) 0.01906(19) 0.00197(15) 0.00138(15) -0.00160(15)
O11 0.0571(9) 0.0212(7) 0.0399(8) 0.0059(6) 0.0167(7) 0.0067(6)
O12 0.0266(6) 0.0276(7) 0.0416(8) -0.0105(6) -0.0005(5) -0.0015(5)
C11 0.0211(7) 0.0146(8) 0.0218(8) 0.0043(6) 0.0116(6) 0.0017(6)
C12 0.0200(7) 0.0171(8) 0.0286(8) 0.0058(7) 0.0111(6) 0.0022(6)
C13 0.0265(8) 0.0268(9) 0.0394(10) 0.0068(8) 0.0193(8) 0.0102(7)
C14 0.0376(10) 0.0255(9) 0.0340(10) 0.0032(8) 0.0229(8) 0.0127(8)
C15 0.0496(11) 0.0230(9) 0.0218(8) -0.0010(7) 0.0177(8) 0.0039(8)
C16 0.0463(11) 0.0270(10) 0.0162(8) -0.0009(7) 0.0085(7) -0.0048(8)
C17 0.0304(9) 0.0344(10) 0.0175(8) 0.0061(7) -0.0005(7) -0.0064(7)
C18 0.0207(8) 0.0340(10) 0.0261(9) 0.0096(8) -0.0008(6) 0.0002(7)
C19 0.0157(7) 0.0278(9) 0.0366(10) 0.0056(8) 0.0060(7) 0.0054(7)
C110 0.0186(7) 0.0228(9) 0.0357(9) -0.0013(7) 0.0119(7) 0.0041(6)
C111 0.0191(7) 0.0247(9) 0.0244(8) -0.0077(7) 0.0107(6) -0.0030(6)
C112 0.0208(7) 0.0270(9) 0.0168(7) -0.0046(7) 0.0065(6) -0.0051(6)
C113 0.0141(7) 0.0171(8) 0.0181(7) -0.0003(6) 0.0034(5) -0.0037(6)
C114 0.0140(7) 0.0150(7) 0.0180(7) -0.0012(6) 0.0058(5) -0.0029(5)
C115 0.0240(8) 0.0140(8) 0.0194(7) 0.0043(6) 0.0109(6) 0.0025(6)
C116 0.0356(9) 0.0178(8) 0.0225(8) 0.0032(7) 0.0158(7) 0.0037(7)
C117 0.0224(7) 0.0146(8) 0.0175(7) 0.0032(6) 0.0061(6) -0.0009(6)
C118 0.0316(9) 0.0199(8) 0.0192(8) 0.0035(7) 0.0071(7) -0.0040(7)
C119 0.0165(7) 0.0139(7) 0.0203(7) 0.0033(6) 0.0050(6) -0.0018(6)
C120 0.0179(7) 0.0218(9) 0.0251(8) 0.0053(7) 0.0050(6) -0.0002(6)
C121 0.0116(6) 0.0141(7) 0.0199(7) -0.0015(6) 0.0051(5) -0.0032(5)
C122 0.0136(7) 0.0176(8) 0.0255(8) -0.0030(6) 0.0080(6) -0.0036(6)
C123 0.0273(9) 0.0266(10) 0.0343(10) 0.0052(8) 0.0132(7) 0.0102(7)
C124 0.0341(10) 0.0478(13) 0.0442(12) 0.0061(10) -0.0002(9) 0.0083(9)
C125 0.0200(8) 0.0312(10) 0.0183(8) -0.0034(7) 0.0031(6) 0.0025(7)
C126 0.0285(9) 0.0413(12) 0.0299(10) 0.0020(8) -0.0005(7) 0.0096(8)
S21 0.01709(19) 0.0201(2) 0.0483(3) -0.00648(19) 0.00773(18) 0.00066(15)
S22 0.0308(2) 0.0214(2) 0.0236(2) -0.00477(17) -0.00185(16) 0.00142(17)
O21 0.0483(8) 0.0192(7) 0.0399(8) -0.0009(6) 0.0026(6) 0.0056(6)
O22 0.0280(6) 0.0309(8) 0.0345(7) 0.0097(6) 0.0003(5) -0.0003(5)
C21 0.0158(7) 0.0168(8) 0.0189(7) 0.0010(6) 0.0049(6) 0.0026(6)
C22 0.0170(7) 0.0204(8) 0.0210(8) -0.0010(6) 0.0041(6) 0.0030(6)
C23 0.0246(8) 0.0329(10) 0.0179(8) 0.0024(7) 0.0067(6) 0.0058(7)
C24 0.0248(8) 0.0295(10) 0.0254(8) 0.0105(7) 0.0134(7) 0.0068(7)
C25 0.0229(8) 0.0240(9) 0.0408(10) 0.0055(8) 0.0175(7) -0.0015(7)
C26 0.0175(8) 0.0247(9) 0.0470(11) -0.0047(8) 0.0131(7) -0.0069(7)
C27 0.0146(7) 0.0328(10) 0.0388(10) -0.0118(8) 0.0006(7) -0.0027(7)
C28 0.0190(8) 0.0348(10) 0.0276(9) -0.0109(8) -0.0048(6) 0.0060(7)
C29 0.0370(10) 0.0295(10) 0.0173(8) -0.0017(7) -0.0014(7) 0.0107(8)
C210 0.0468(11) 0.0249(9) 0.0189(8) 0.0044(7) 0.0085(7) 0.0053(8)
C211 0.0416(10) 0.0262(10) 0.0313(10) 0.0054(8) 0.0169(8) -0.0083(8)
C212 0.0299(9) 0.0280(10) 0.0394(10) -0.0017(8) 0.0167(8) -0.0108(7)
C213 0.0203(7) 0.0184(8) 0.0295(9) -0.0043(7) 0.0091(6) -0.0020(6)
C214 0.0197(7) 0.0131(7) 0.0197(7) -0.0028(6) 0.0069(6) -0.0020(6)
C215 0.0123(6) 0.0165(8) 0.0202(7) 0.0005(6) 0.0055(5) 0.0038(5)
C216 0.0160(7) 0.0207(8) 0.0282(8) 0.0042(7) 0.0115(6) 0.0042(6)
C217 0.0137(7) 0.0153(7) 0.0229(8) -0.0031(6) 0.0047(6) 0.0017(6)
C218 0.0148(7) 0.0230(9) 0.0324(9) -0.0064(7) 0.0063(6) -0.0006(6)
C219 0.0184(7) 0.0143(7) 0.0193(7) -0.0043(6) 0.0028(6) 0.0022(6)
C220 0.0242(8) 0.0232(9) 0.0196(8) -0.0060(7) 0.0013(6) 0.0072(6)
C221 0.0222(7) 0.0142(7) 0.0171(7) -0.0039(6) 0.0063(6) -0.0009(6)
C222 0.0348(9) 0.0188(8) 0.0201(8) -0.0005(7) 0.0092(7) -0.0005(7)
C223 0.0250(8) 0.0203(9) 0.0338(9) 0.0029(7) 0.0100(7) -0.0041(7)
C224 0.0277(9) 0.0338(11) 0.0470(12) 0.0036(9) 0.0028(8) -0.0008(8)
C225 0.0266(8) 0.0319(10) 0.0189(8) 0.0038(7) -0.0004(6) -0.0052(7)
C226 0.0401(11) 0.0380(12) 0.0366(11) -0.0001(9) -0.0060(8) -0.0138(9)

loop_
_atom_type_symbol
_atom_type_description
_atom_type_scat_dispersion_real
_atom_type_scat_dispersion_imag
_atom_type_scat_source
C C 0.0033 0.0016 'International Tables Vol C Tables 4.2.6.8 and 6.1.1.4'
H H 0.0000 0.0000 'International Tables Vol C Tables 4.2.6.8 and 6.1.1.4'
O O 0.0106 0.0060 'International Tables Vol C Tables 4.2.6.8 and 6.1.1.4'
S S 0.1246 0.1234 'International Tables Vol C Tables 4.2.6.8 and 6.1.1.4'

loop_
_geom_angle_atom_site_label_1
_geom_angle_atom_site_label_2
_geom_angle_atom_site_label_3
_geom_angle
C12 S11 C123 101.09(8)
C113 S12 C125 102.68(8)
C12 C11 C115 120.75(15)
C12 C11 H11 119.6
C115 C11 H11 119.6
C11 C12 C13 120.74(16)
C11 C12 S11 120.23(13)
C13 C12 S11 118.94(12)
C14 C13 C12 119.50(15)
C14 C13 H13 120.3
C12 C13 H13 120.3
C13 C14 C116 121.25(16)
C13 C14 H14 119.4
C116 C14 H14 119.4
C16 C15 C116 120.46(16)
C16 C15 H15 119.8
C116 C15 H15 119.8
C15 C16 C118 121.08(16)
C15 C16 H16 119.5
C118 C16 H16 119.5
C18 C17 C118 120.61(15)
C18 C17 H17 119.7
C118 C17 H17 119.7
C17 C18 C120 120.48(15)
C17 C18 H18 119.8
C120 C18 H18 119.8
C110 C19 C120 121.54(15)
C110 C19 H19 119.2
C120 C19 H19 119.2
C19 C110 C122 119.93(15)
C19 C110 H110 120.0
C122 C110 H110 120.0
C112 C111 C122 121.83(14)
C112 C111 H111 119.1
C122 C111 H111 119.1
C111 C112 C113 118.70(14)
C111 C112 H112 120.7
C113 C112 H112 120.7
C114 C113 C112 120.68(14)
C114 C113 S12 117.82(12)
C112 C113 S12 121.18(12)
C113 C114 C121 121.51(14)
C113 C114 H114 119.2
C121 C114 H114 119.2
C11 C115 C116 117.77(14)
C11 C115 C117 123.37(14)
C116 C115 C117 118.71(14)
C14 C116 C15 120.45(15)
C14 C116 C115 119.50(16)
C15 C116 C115 119.98(15)
C118 C117 C119 117.74(14)
C118 C117 C115 117.43(14)
C119 C117 C115 124.75(14)
C117 C118 C17 120.09(15)
C117 C118 C16 119.92(15)
C17 C118 C16 119.96(15)
C120 C119 C117 118.10(14)
C120 C119 C121 116.83(14)
C117 C119 C121 124.85(13)
C119 C120 C19 120.19(15)
C119 C120 C18 119.88(15)
C19 C120 C18 119.91(15)
C114 C121 C122 117.37(13)
C114 C121 C119 122.57(13)
C122 C121 C119 119.48(13)
C111 C122 C121 119.46(14)
C111 C122 C110 120.63(14)
C121 C122 C110 119.77(14)
O11 C123 C124 124.13(17)
O11 C123 S11 123.66(15)
C124 C123 S11 112.20(14)
C123 C124 H12A 109.5
C123 C124 H12B 109.5
H12A C124 H12B 109.5
C123 C124 H12C 109.5
H12A C124 H12C 109.5
H12B C124 H12C 109.5
O12 C125 C126 124.65(16)
O12 C125 S12 123.74(13)
C126 C125 S12 111.61(13)
C125 C126 H12D 109.5
C125 C126 H12E 109.5
H12D C126 H12E 109.5
C125 C126 H12F 109.5
H12D C126 H12F 109.5
H12E C126 H12F 109.5
C213 S21 C223 101.42(8)
C22 S22 C225 102.39(8)
C22 C21 C215 121.42(14)
C22 C21 H21 119.3
C215 C21 H21 119.3
C21 C22 C23 120.56(15)
C21 C22 S22 118.37(12)
C23 C22 S22 120.80(12)
C24 C23 C22 119.13(15)
C24 C23 H23 120.4
C22 C23 H23 120.4
C23 C24 C216 121.39(15)
C23 C24 H24 119.3
C216 C24 H24 119.3
C26 C25 C216 119.61(16)
C26 C25 H25 120.2
C216 C25 H25 120.2
C25 C26 C218 121.89(15)
C25 C26 H26 119.1
C218 C26 H26 119.1
C28 C27 C218 120.43(16)
C28 C27 H27 119.8
C218 C27 H27 119.8
C27 C28 C220 120.93(15)
C27 C28 H28 119.5
C220 C28 H28 119.5
C210 C29 C220 121.37(15)
C210 C29 H29 119.3
C220 C29 H29 119.3
C29 C210 C222 120.24(16)
C29 C210 H210 119.9
C222 C210 H210 119.9
C212 C211 C222 120.90(16)
C212 C211 H211 119.5
C222 C211 H211 119.5
C211 C212 C213 119.66(16)
C211 C212 H212 120.2
C213 C212 H212 120.2
C214 C213 C212 120.85(15)
C214 C213 S21 119.10(13)
C212 C213 S21 119.90(12)
C213 C214 C221 120.54(15)
C213 C214 H214 119.7
C221 C214 H214 119.7
C21 C215 C216 117.43(14)
C21 C215 C217 122.61(14)
C216 C215 C217 119.49(14)
C24 C216 C215 119.63(15)
C24 C216 C25 120.41(15)
C215 C216 C25 119.90(15)
C218 C217 C219 118.03(14)
C218 C217 C215 116.71(14)
C219 C217 C215 125.06(13)
C217 C218 C27 120.05(16)
C217 C218 C26 120.08(15)
C27 C218 C26 119.85(15)
C220 C219 C217 118.15(14)
C220 C219 C221 116.81(14)
C217 C219 C221 124.90(13)
C219 C220 C29 120.10(15)
C219 C220 C28 119.53(16)
C29 C220 C28 120.37(15)
C214 C221 C222 118.17(14)
C214 C221 C219 122.18(14)
C222 C221 C219 119.25(14)
C221 C222 C211 119.34(15)
C221 C222 C210 119.71(15)
C211 C222 C210 120.75(16)
O21 C223 C224 124.01(17)
O21 C223 S21 123.31(14)
C224 C223 S21 112.68(13)
C223 C224 H22A 109.5
C223 C224 H22B 109.5
H22A C224 H22B 109.5
C223 C224 H22C 109.5
H22A C224 H22C 109.5
H22B C224 H22C 109.5
O22 C225 C226 124.64(17)
O22 C225 S22 123.82(13)
C226 C225 S22 111.54(14)
C225 C226 H22D 109.5
C225 C226 H22E 109.5
H22D C226 H22E 109.5
C225 C226 H22F 109.5
H22D C226 H22F 109.5
H22E C226 H22F 109.5

loop_
_geom_bond_atom_site_label_1
_geom_bond_atom_site_label_2
_geom_bond_distance
S11 C12 1.7689(17)
S11 C123 1.7814(18)
S12 C113 1.7729(16)
S12 C125 1.7834(17)
O11 C123 1.200(2)
O12 C125 1.199(2)
C11 C12 1.377(2)
C11 C115 1.413(2)
C11 H11 0.9500
C12 C13 1.408(2)
C13 C14 1.358(3)
C13 H13 0.9500
C14 C116 1.411(2)
C14 H14 0.9500
C15 C16 1.353(3)
C15 C116 1.420(2)
C15 H15 0.9500
C16 C118 1.429(2)
C16 H16 0.9500
C17 C18 1.354(3)
C17 C118 1.417(2)
C17 H17 0.9500
C18 C120 1.426(2)
C18 H18 0.9500
C19 C110 1.350(2)
C19 C120 1.422(2)
C19 H19 0.9500
C110 C122 1.424(2)
C110 H110 0.9500
C111 C112 1.365(2)
C111 C122 1.416(2)
C111 H111 0.9500
C112 C113 1.412(2)
C112 H112 0.9500
C113 C114 1.374(2)
C114 C121 1.417(2)
C114 H114 0.9500
C115 C116 1.422(2)
C115 C117 1.455(2)
C117 C118 1.416(2)
C117 C119 1.446(2)
C119 C120 1.412(2)
C119 C121 1.455(2)
C121 C122 1.418(2)
C123 C124 1.505(3)
C124 H12A 0.9800
C124 H12B 0.9800
C124 H12C 0.9800
C125 C126 1.500(2)
C126 H12D 0.9800
C126 H12E 0.9800
C126 H12F 0.9800
S21 C213 1.7731(17)
S21 C223 1.7825(18)
S22 C22 1.7689(17)
S22 C225 1.7849(18)
O21 C223 1.198(2)
O22 C225 1.201(2)
C21 C22 1.374(2)
C21 C215 1.416(2)
C21 H21 0.9500
C22 C23 1.410(2)
C23 C24 1.365(3)
C23 H23 0.9500
C24 C216 1.415(2)
C24 H24 0.9500
C25 C26 1.344(3)
C25 C216 1.430(2)
C25 H25 0.9500
C26 C218 1.427(3)
C26 H26 0.9500
C27 C28 1.350(3)
C27 C218 1.421(2)
C27 H27 0.9500
C28 C220 1.423(2)
C28 H28 0.9500
C29 C210 1.348(3)
C29 C220 1.423(3)
C29 H29 0.9500
C210 C222 1.429(2)
C210 H210 0.9500
C211 C212 1.360(3)
C211 C222 1.417(2)
C211 H211 0.9500
C212 C213 1.403(2)
C212 H212 0.9500
C213 C214 1.374(2)
C214 C221 1.414(2)
C214 H214 0.9500
C215 C216 1.418(2)
C215 C217 1.457(2)
C217 C218 1.413(2)
C217 C219 1.441(2)
C219 C220 1.418(2)
C219 C221 1.457(2)
C221 C222 1.414(2)
C223 C224 1.501(2)
C224 H22A 0.9800
C224 H22B 0.9800
C224 H22C 0.9800
C225 C226 1.505(2)
C226 H22D 0.9800
C226 H22E 0.9800
C226 H22F 0.9800
